data_4086661
loop_
_publ_author_name
'Garner, Mary E.'
'Hohloch, Stephan'
'Maron, Laurent'
'Arnold, John'

_publ_section_title
;
 A New Supporting Ligand in Actinide Chemistry Leads to Reactive
 Bis(NHC)borate-Supported Thorium Complexes
;
_journal_issue 17
_journal_name_full Organometallics
_journal_page_first 2915
_journal_paper_doi 10.1021/acs.organomet.6b00467
_journal_volume 35
_journal_year 2016
_chemical_formula_sum 'C48 H56 B2 Li2 N8'
_chemical_formula_weight 780.50
_space_group_crystal_system monoclinic
_space_group_IT_number 15
_space_group_name_Hall '-C 2yc'
_space_group_name_H-M_alt 'C 1 2/c 1'
_symmetry_space_group_name_Hall '-C 2yc'
_symmetry_space_group_name_H-M 'C 1 2/c 1'
_atom_sites_solution_hydrogens geom
_audit_creation_method SHELXL-2014/7
_cell_angle_alpha 90
_cell_angle_beta 97.4510(10)
_cell_angle_gamma 90
_cell_formula_units_Z 4
_cell_length_a 23.7934(7)
_cell_length_b 9.9360(3)
_cell_length_c 19.8180(6)
_cell_measurement_reflns_used 3751
_cell_measurement_temperature 100(2)
_cell_measurement_theta_max 26.40
_cell_measurement_theta_min 2.07
_cell_volume 4645.6(2)
_computing_cell_refinement 'Bruker Apex II suite, 2015'
_computing_data_collection 'Bruker Apex II suite, 2015'
_computing_data_reduction 'Bruker Apex II suite, 2015'
_computing_structure_refinement 'SHELXL-2014/7 (Sheldrick, 2014)'
_diffrn_ambient_temperature 100(2)
_diffrn_measured_fraction_theta_full 1.000
_diffrn_measured_fraction_theta_max 0.998
_diffrn_measurement_device_type 'Bruker Kappa Quazar'
_diffrn_measurement_method 'omega phi scans'
_diffrn_radiation_type MoK\a
_diffrn_radiation_wavelength 0.71073
_diffrn_reflns_av_R_equivalents 0.1075
_diffrn_reflns_av_unetI/netI 0.0477
_diffrn_reflns_Laue_measured_fraction_full 1.000
_diffrn_reflns_Laue_measured_fraction_max 0.998
_diffrn_reflns_limit_h_max 29
_diffrn_reflns_limit_h_min -29
_diffrn_reflns_limit_k_max 12
_diffrn_reflns_limit_k_min -11
_diffrn_reflns_limit_l_max 24
_diffrn_reflns_limit_l_min -24
_diffrn_reflns_number 26165
_diffrn_reflns_point_group_measured_fraction_full 1.000
_diffrn_reflns_point_group_measured_fraction_max 0.998
_diffrn_reflns_theta_full 25.242
_diffrn_reflns_theta_max 26.402
_diffrn_reflns_theta_min 2.073
_exptl_absorpt_coefficient_mu 0.066
_exptl_absorpt_correction_T_max 0.745
_exptl_absorpt_correction_T_min 0.693
_exptl_absorpt_correction_type multi-scan
_exptl_absorpt_process_details 'Blessing, 1995'
_exptl_crystal_colour colourless
_exptl_crystal_density_diffrn 1.116
_exptl_crystal_description block
_exptl_crystal_F_000 1664
_exptl_crystal_size_max 0.100
_exptl_crystal_size_mid 0.100
_exptl_crystal_size_min 0.080
_refine_diff_density_max 0.349
_refine_diff_density_min -0.310
_refine_diff_density_rms 0.064
_refine_ls_extinction_method none
_refine_ls_goodness_of_fit_ref 1.054
_refine_ls_hydrogen_treatment constr
_refine_ls_matrix_type full
_refine_ls_number_parameters 277
_refine_ls_number_reflns 4753
_refine_ls_number_restraints 0
_refine_ls_restrained_S_all 1.054
_refine_ls_R_factor_all 0.0653
_refine_ls_R_factor_gt 0.0548
_refine_ls_shift/su_max 0.001
_refine_ls_shift/su_mean 0.000
_refine_ls_structure_factor_coef Fsqd
_refine_ls_weighting_details 'w=1/[\s^2^(Fo^2^)+(0.1015P)^2^+1.9319P] where P=(Fo^2^+2Fc^2^)/3'
_refine_ls_weighting_scheme calc
_refine_ls_wR_factor_gt 0.1565
_refine_ls_wR_factor_ref 0.1651
_reflns_Friedel_coverage 0.000
_reflns_number_gt 3751
_reflns_number_total 4753
_reflns_threshold_expression 'I > 2\s(I)'
_cod_data_source_file om6b00467_si_001.cif
_cod_data_source_block shelx
_cod_depositor_comments 'Adding full bibliography for 4086660--4086666.cif.'
_cod_database_code 4086661
_shelx_shelxl_version_number 2014/7
_shelx_space_group_comment
;
The symmetry employed for this shelxl refinement is uniquely defined
by the following loop, which should always be used as a source of
symmetry information in preference to the above space-group names.
They are only intended as comments.
;
_shelx_estimated_absorpt_t_min 0.993
_shelx_estimated_absorpt_t_max 0.995

loop_
_space_group_symop_operation_xyz
'x, y, z'
'-x, y, -z+1/2'
'x+1/2, y+1/2, z'
'-x+1/2, y+1/2, -z+1/2'
'-x, -y, -z'
'x, -y, z-1/2'
'-x+1/2, -y+1/2, -z'
'x+1/2, -y+1/2, z-1/2'

loop_
_atom_site_label
_atom_site_type_symbol
_atom_site_fract_x
_atom_site_fract_y
_atom_site_fract_z
_atom_site_U_iso_or_equiv
_atom_site_adp_type
_atom_site_occupancy
_atom_site_site_symmetry_order
_atom_site_calc_flag
_atom_site_refinement_flags_posn
_atom_site_refinement_flags_adp
N3 N 0.52510(5) 0.67014(13) 0.62152(6) 0.0183(3) Uani 1 1 d . .
N1 N 0.34561(5) 0.65623(13) 0.58168(6) 0.0199(3) Uani 1 1 d . .
N4 N 0.56310(5) 0.47810(13) 0.64842(6) 0.0193(3) Uani 1 1 d . .
N2 N 0.42587(5) 0.75822(13) 0.59350(6) 0.0193(3) Uani 1 1 d . .
C1 C 0.39534(6) 0.66750(16) 0.62493(8) 0.0201(3) Uani 1 1 d . .
C13 C 0.29722(6) 0.57515(16) 0.59243(7) 0.0200(3) Uani 1 1 d . .
C22 C 0.58320(6) 0.36136(16) 0.68733(8) 0.0199(3) Uani 1 1 d . .
C27 C 0.63467(6) 0.37026(16) 0.73001(8) 0.0215(3) Uani 1 1 d . .
C18 C 0.25156(6) 0.63799(16) 0.61745(8) 0.0215(4) Uani 1 1 d . .
C8 C 0.56643(6) 0.49568(17) 0.57984(7) 0.0219(4) Uani 1 1 d . .
H8 H 0.5824 0.4355 0.5503 0.026 Uiso 1 1 calc R U
C7 C 0.54231(6) 0.61569(17) 0.56363(8) 0.0218(3) Uani 1 1 d . .
H7 H 0.5379 0.6560 0.5198 0.026 Uiso 1 1 calc R U
C17 C 0.20408(6) 0.56023(17) 0.62553(8) 0.0235(4) Uani 1 1 d . .
H17 H 0.1726 0.6016 0.6422 0.028 Uiso 1 1 calc R U
C2 C 0.53768(6) 0.58546(16) 0.67518(7) 0.0186(3) Uani 1 1 d . .
C23 C 0.55065(6) 0.24418(17) 0.68146(8) 0.0239(4) Uani 1 1 d . .
C6 C 0.39618(6) 0.80254(16) 0.53325(8) 0.0221(3) Uani 1 1 d . .
H6 H 0.4090 0.8661 0.5028 0.027 Uiso 1 1 calc R U
C14 C 0.29627(6) 0.43895(17) 0.57627(8) 0.0217(3) Uani 1 1 d . .
C16 C 0.20152(6) 0.42421(18) 0.60991(8) 0.0255(4) Uani 1 1 d . .
C5 C 0.34567(6) 0.73905(17) 0.52542(8) 0.0239(4) Uani 1 1 d . .
H5 H 0.3161 0.7491 0.4887 0.029 Uiso 1 1 calc R U
C30 C 0.67057(6) 0.49530(17) 0.73302(9) 0.0253(4) Uani 1 1 d . .
H30A H 0.6528 0.5661 0.7574 0.038 Uiso 1 1 calc R U
H30B H 0.6739 0.5258 0.6867 0.038 Uiso 1 1 calc R U
H30C H 0.7083 0.4755 0.7569 0.038 Uiso 1 1 calc R U
C15 C 0.24763(6) 0.36519(17) 0.58535(8) 0.0246(4) Uani 1 1 d . .
H15 H 0.2462 0.2721 0.5744 0.030 Uiso 1 1 calc R U
C26 C 0.65209(7) 0.25759(17) 0.76898(8) 0.0267(4) Uani 1 1 d . .
H26 H 0.6867 0.2611 0.7987 0.032 Uiso 1 1 calc R U
C24 C 0.57041(7) 0.13447(17) 0.72104(9) 0.0278(4) Uani 1 1 d . .
H24 H 0.5491 0.0533 0.7174 0.033 Uiso 1 1 calc R U
C21 C 0.25359(7) 0.78325(18) 0.63745(9) 0.0288(4) Uani 1 1 d . .
H21A H 0.2151 0.8155 0.6405 0.043 Uiso 1 1 calc R U
H21B H 0.2703 0.8359 0.6032 0.043 Uiso 1 1 calc R U
H21C H 0.2768 0.7936 0.6818 0.043 Uiso 1 1 calc R U
C25 C 0.62016(7) 0.14008(18) 0.76553(9) 0.0295(4) Uani 1 1 d . .
C19 C 0.34577(7) 0.37142(19) 0.54992(9) 0.0307(4) Uani 1 1 d . .
H19A H 0.3514 0.4109 0.5060 0.046 Uiso 1 1 calc R U
H19B H 0.3381 0.2749 0.5441 0.046 Uiso 1 1 calc R U
H19C H 0.3800 0.3844 0.5825 0.046 Uiso 1 1 calc R U
C28 C 0.49571(7) 0.23618(19) 0.63468(9) 0.0327(4) Uani 1 1 d . .
H28A H 0.4788 0.1470 0.6385 0.049 Uiso 1 1 calc R U
H28B H 0.5029 0.2510 0.5877 0.049 Uiso 1 1 calc R U
H28C H 0.4696 0.3053 0.6474 0.049 Uiso 1 1 calc R U
C20 C 0.14945(7) 0.3432(2) 0.61949(11) 0.0386(5) Uani 1 1 d . .
H20A H 0.1429 0.3476 0.6673 0.058 Uiso 1 1 calc R U
H20B H 0.1551 0.2493 0.6068 0.058 Uiso 1 1 calc R U
H20C H 0.1165 0.3802 0.5906 0.058 Uiso 1 1 calc R U
B1 B 0.48764(7) 0.79851(18) 0.62330(9) 0.0208(4) Uani 1 1 d . .
H1A H 0.5017 0.8710 0.5956 0.025 Uiso 1 1 calc R U
H1B H 0.4886 0.8312 0.6706 0.025 Uiso 1 1 calc R U
C29 C 0.64034(9) 0.0200(2) 0.80877(12) 0.0454(5) Uani 1 1 d . .
H29A H 0.6312 -0.0628 0.7828 0.068 Uiso 1 1 calc R U
H29B H 0.6214 0.0190 0.8499 0.068 Uiso 1 1 calc R U
H29C H 0.6814 0.0260 0.8217 0.068 Uiso 1 1 calc R U
Li1 Li 0.45027(10) 0.6148(3) 0.71482(13) 0.0260(6) Uani 1 1 d . .

loop_
_atom_site_aniso_label
_atom_site_aniso_U_11
_atom_site_aniso_U_22
_atom_site_aniso_U_33
_atom_site_aniso_U_23
_atom_site_aniso_U_13
_atom_site_aniso_U_12
N3 0.0149(5) 0.0237(7) 0.0162(6) 0.0005(5) 0.0019(5) -0.0036(5)
N1 0.0160(6) 0.0265(8) 0.0170(6) 0.0014(5) 0.0010(5) -0.0013(5)
N4 0.0193(6) 0.0247(7) 0.0142(6) -0.0002(5) 0.0035(5) 0.0009(5)
N2 0.0175(6) 0.0222(7) 0.0183(6) 0.0014(5) 0.0026(5) 0.0003(5)
C1 0.0168(7) 0.0258(9) 0.0178(7) -0.0019(6) 0.0022(6) -0.0007(6)
C13 0.0149(6) 0.0295(9) 0.0152(7) 0.0011(6) -0.0001(5) -0.0033(6)
C22 0.0216(7) 0.0222(9) 0.0166(7) -0.0008(6) 0.0059(6) 0.0026(6)
C27 0.0208(7) 0.0250(9) 0.0196(8) -0.0042(6) 0.0057(6) 0.0039(6)
C18 0.0185(7) 0.0277(9) 0.0174(7) -0.0024(6) -0.0014(6) -0.0004(6)
C8 0.0215(7) 0.0309(9) 0.0139(7) -0.0034(6) 0.0053(6) -0.0019(6)
C7 0.0216(7) 0.0297(9) 0.0142(7) 0.0005(6) 0.0027(6) -0.0032(6)
C17 0.0171(7) 0.0319(10) 0.0214(8) -0.0021(7) 0.0027(6) -0.0005(6)
C2 0.0161(6) 0.0232(8) 0.0165(7) -0.0012(6) 0.0025(5) -0.0012(6)
C23 0.0241(7) 0.0261(9) 0.0225(8) -0.0021(6) 0.0065(6) 0.0009(6)
C6 0.0218(7) 0.0268(9) 0.0175(7) 0.0058(6) 0.0014(6) 0.0011(6)
C14 0.0187(7) 0.0283(9) 0.0180(7) -0.0016(6) 0.0015(6) 0.0000(6)
C16 0.0198(7) 0.0331(10) 0.0232(8) -0.0002(7) 0.0008(6) -0.0046(6)
C5 0.0214(7) 0.0325(10) 0.0173(8) 0.0036(7) 0.0000(6) 0.0014(6)
C30 0.0210(7) 0.0290(9) 0.0257(8) -0.0057(7) 0.0027(6) 0.0020(6)
C15 0.0258(8) 0.0242(9) 0.0234(8) -0.0025(7) 0.0020(6) -0.0025(6)
C26 0.0224(7) 0.0340(10) 0.0234(8) 0.0004(7) 0.0020(6) 0.0061(7)
C24 0.0291(8) 0.0249(9) 0.0310(9) 0.0024(7) 0.0103(7) 0.0000(7)
C21 0.0243(8) 0.0315(10) 0.0311(9) -0.0065(8) 0.0049(7) -0.0028(7)
C25 0.0307(8) 0.0302(10) 0.0290(9) 0.0043(7) 0.0088(7) 0.0082(7)
C19 0.0256(8) 0.0335(10) 0.0348(10) -0.0049(8) 0.0103(7) 0.0003(7)
C28 0.0280(8) 0.0370(11) 0.0320(9) 0.0042(8) -0.0005(7) -0.0089(7)
C20 0.0281(9) 0.0404(11) 0.0489(12) -0.0052(9) 0.0113(8) -0.0102(8)
B1 0.0185(8) 0.0216(9) 0.0218(9) 0.0009(7) 0.0005(7) -0.0029(7)
C29 0.0449(11) 0.0379(12) 0.0526(13) 0.0167(10) 0.0034(9) 0.0098(9)
Li1 0.0199(12) 0.0373(17) 0.0202(13) 0.0030(12) 0.0004(10) -0.0004(11)

loop_
_atom_type_symbol
_atom_type_description
_atom_type_scat_dispersion_real
_atom_type_scat_dispersion_imag
_atom_type_scat_source
C C 0.0033 0.0016 'International Tables Vol C Tables 4.2.6.8 and 6.1.1.4'
H H 0.0000 0.0000 'International Tables Vol C Tables 4.2.6.8 and 6.1.1.4'
B B 0.0013 0.0007 'International Tables Vol C Tables 4.2.6.8 and 6.1.1.4'
N N 0.0061 0.0033 'International Tables Vol C Tables 4.2.6.8 and 6.1.1.4'
Li Li -0.0003 0.0001 'International Tables Vol C Tables 4.2.6.8 and 6.1.1.4'

loop_
_geom_angle_atom_site_label_1
_geom_angle_atom_site_label_2
_geom_angle_atom_site_label_3
_geom_angle
_geom_angle_site_symmetry_1
_geom_angle_site_symmetry_3
C2 N3 C7 110.45(13) . .
C2 N3 B1 123.88(12) . .
C7 N3 B1 124.93(12) . .
C1 N1 C5 111.30(12) . .
C1 N1 C13 126.36(12) . .
C5 N1 C13 122.28(12) . .
C2 N4 C8 111.55(13) . .
C2 N4 C22 123.65(12) . .
C8 N4 C22 124.80(13) . .
C1 N2 C6 111.40(12) . .
C1 N2 B1 121.95(12) . .
C6 N2 B1 126.61(13) . .
N2 C1 N1 103.69(13) . .
N2 C1 Li1 103.86(12) . .
N1 C1 Li1 152.44(14) . .
C14 C13 C18 121.74(14) . .
C14 C13 N1 119.92(13) . .
C18 C13 N1 118.31(14) . .
C23 C22 C27 122.45(14) . .
C23 C22 N4 119.05(13) . .
C27 C22 N4 118.50(13) . .
C26 C27 C22 117.33(15) . .
C26 C27 C30 121.03(14) . .
C22 C27 C30 121.63(14) . .
C17 C18 C13 118.12(15) . .
C17 C18 C21 120.18(14) . .
C13 C18 C21 121.66(14) . .
C7 C8 N4 105.65(13) . .
C7 C8 H8 127.2 . .
N4 C8 H8 127.2 . .
C8 C7 N3 108.26(13) . .
C8 C7 H7 125.9 . .
N3 C7 H7 125.9 . .
C16 C17 C18 121.82(14) . .
C16 C17 H17 119.1 . .
C18 C17 H17 119.1 . .
N3 C2 N4 104.09(12) . .
N3 C2 Li1 133.36(14) . 2_656
N4 C2 Li1 118.99(12) . 2_656
N3 C2 Li1 94.05(11) . .
N4 C2 Li1 133.33(13) . .
Li1 C2 Li1 69.78(11) 2_656 .
C24 C23 C22 117.68(15) . .
C24 C23 C28 120.68(15) . .
C22 C23 C28 121.64(15) . .
C5 C6 N2 107.41(14) . .
C5 C6 H6 126.3 . .
N2 C6 H6 126.3 . .
C13 C14 C15 117.96(14) . .
C13 C14 C19 121.55(14) . .
C15 C14 C19 120.49(15) . .
C17 C16 C15 118.48(14) . .
C17 C16 C20 120.30(15) . .
C15 C16 C20 121.22(16) . .
C6 C5 N1 106.20(13) . .
C6 C5 H5 126.9 . .
N1 C5 H5 126.9 . .
C27 C30 H30A 109.5 . .
C27 C30 H30B 109.5 . .
H30A C30 H30B 109.5 . .
C27 C30 H30C 109.5 . .
H30A C30 H30C 109.5 . .
H30B C30 H30C 109.5 . .
C16 C15 C14 121.88(16) . .
C16 C15 H15 119.1 . .
C14 C15 H15 119.1 . .
C25 C26 C27 121.79(15) . .
C25 C26 H26 119.1 . .
C27 C26 H26 119.1 . .
C25 C24 C23 121.85(16) . .
C25 C24 H24 119.1 . .
C23 C24 H24 119.1 . .
C18 C21 H21A 109.5 . .
C18 C21 H21B 109.5 . .
H21A C21 H21B 109.5 . .
C18 C21 H21C 109.5 . .
H21A C21 H21C 109.5 . .
H21B C21 H21C 109.5 . .
C24 C25 C26 118.85(15) . .
C24 C25 C29 120.87(17) . .
C26 C25 C29 120.27(16) . .
C14 C19 H19A 109.5 . .
C14 C19 H19B 109.5 . .
H19A C19 H19B 109.5 . .
C14 C19 H19C 109.5 . .
H19A C19 H19C 109.5 . .
H19B C19 H19C 109.5 . .
C23 C28 H28A 109.5 . .
C23 C28 H28B 109.5 . .
H28A C28 H28B 109.5 . .
C23 C28 H28C 109.5 . .
H28A C28 H28C 109.5 . .
H28B C28 H28C 109.5 . .
C16 C20 H20A 109.5 . .
C16 C20 H20B 109.5 . .
H20A C20 H20B 109.5 . .
C16 C20 H20C 109.5 . .
H20A C20 H20C 109.5 . .
H20B C20 H20C 109.5 . .
N3 B1 N2 107.11(12) . .
N3 B1 Li1 73.24(10) . .
N2 B1 Li1 73.48(9) . .
N3 B1 H1A 110.3 . .
N2 B1 H1A 110.3 . .
Li1 B1 H1A 173.1 . .
N3 B1 H1B 110.3 . .
N2 B1 H1B 110.3 . .
Li1 B1 H1B 64.5 . .
H1A B1 H1B 108.5 . .
C25 C29 H29A 109.5 . .
C25 C29 H29B 109.5 . .
H29A C29 H29B 109.5 . .
C25 C29 H29C 109.5 . .
H29A C29 H29C 109.5 . .
H29B C29 H29C 109.5 . .
C1 Li1 C2 148.67(14) . 2_656
C1 Li1 C2 103.04(12) . .
C2 Li1 C2 108.20(11) 2_656 .
C1 Li1 Li1 150.33(16) . 2_656
C2 Li1 Li1 57.90(10) 2_656 2_656
C2 Li1 Li1 52.32(10) . 2_656
C1 Li1 B1 60.69(9) . .
C2 Li1 B1 136.34(13) 2_656 .
C2 Li1 B1 59.45(8) . .
Li1 Li1 B1 90.24(11) 2_656 .

loop_
_geom_bond_atom_site_label_1
_geom_bond_atom_site_label_2
_geom_bond_distance
_geom_bond_site_symmetry_2
N3 C2 1.3586(19) .
N3 C7 1.3777(19) .
N3 B1 1.559(2) .
N1 C1 1.3726(19) .
N1 C5 1.386(2) .
N1 C13 1.4435(18) .
N4 C2 1.3667(19) .
N4 C8 1.3829(19) .
N4 C22 1.440(2) .
N2 C1 1.358(2) .
N2 C6 1.3784(19) .
N2 B1 1.563(2) .
C1 Li1 2.133(3) .
C13 C14 1.390(2) .
C13 C18 1.398(2) .
C22 C23 1.395(2) .
C22 C27 1.398(2) .
C27 C26 1.392(2) .
C27 C30 1.504(2) .
C18 C17 1.395(2) .
C18 C21 1.496(2) .
C8 C7 1.344(2) .
C8 H8 0.9500 .
C7 H7 0.9500 .
C17 C16 1.386(2) .
C17 H17 0.9500 .
C2 Li1 2.181(3) 2_656
C2 Li1 2.335(3) .
C23 C24 1.389(2) .
C23 C28 1.503(2) .
C6 C5 1.348(2) .
C6 H6 0.9500 .
C14 C15 1.401(2) .
C14 C19 1.507(2) .
C16 C15 1.387(2) .
C16 C20 1.510(2) .
C5 H5 0.9500 .
C30 H30A 0.9800 .
C30 H30B 0.9800 .
C30 H30C 0.9800 .
C15 H15 0.9500 .
C26 C25 1.390(2) .
C26 H26 0.9500 .
C24 C25 1.382(2) .
C24 H24 0.9500 .
C21 H21A 0.9800 .
C21 H21B 0.9800 .
C21 H21C 0.9800 .
C25 C29 1.510(3) .
C19 H19A 0.9800 .
C19 H19B 0.9800 .
C19 H19C 0.9800 .
C28 H28A 0.9800 .
C28 H28B 0.9800 .
C28 H28C 0.9800 .
C20 H20A 0.9800 .
C20 H20B 0.9800 .
C20 H20C 0.9800 .
B1 Li1 2.798(3) .
B1 H1A 0.9900 .
B1 H1B 0.9900 .
C29 H29A 0.9800 .
C29 H29B 0.9800 .
C29 H29C 0.9800 .
Li1 C2 2.181(3) 2_656
Li1 Li1 2.586(5) 2_656
